data_1568878
loop_
_publ_author_name
'Gong, Jianye'
'Liu, Lingxiu'
'Li, Chunbin'
'He, Yumao'
'Yu, Jia'
'Zhang, Ying'
'Feng, Lina'
'Jiang, Guoyu'
'Wang, Jianguo'
'Tang, Ben Zhong'

_publ_section_title
;
 Oxidization enhances type I ROS generation of AIE-active zwitterionic
 photosensitizers for photodynamic killing of drug-resistant bacteria.
;
_journal_issue 18
_journal_name_full 'Chemical science'
_journal_page_first 4863
_journal_page_last 4871
_journal_paper_doi 10.1039/d3sc00980g
_journal_volume 14
_journal_year 2023
_chemical_formula_moiety 'C26 H24 N4 O'
_chemical_formula_sum 'C26 H24 N4 O'
_chemical_formula_weight 408.49
_space_group_crystal_system monoclinic
_space_group_IT_number 14
_space_group_name_Hall '-P 2ybc'
_space_group_name_H-M_alt 'P 1 21/c 1'
_atom_sites_solution_hydrogens geom
_atom_sites_solution_primary dual
_audit_creation_date 2020-08-16
_audit_creation_method
;
Olex2 1.3-alpha
(compiled 2020.07.31 svn.rc2a77460 for OlexSys, GUI svn.r6145)
;
_audit_update_record
;
2022-09-30 deposited with the CCDC.	2023-04-06 downloaded from the CCDC.
;
_cell_angle_alpha 90
_cell_angle_beta 95.211(5)
_cell_angle_gamma 90
_cell_formula_units_Z 4
_cell_length_a 21.2739(12)
_cell_length_b 11.0135(8)
_cell_length_c 8.6873(5)
_cell_measurement_reflns_used 4117
_cell_measurement_temperature 100.00(10)
_cell_measurement_theta_max 28.9110
_cell_measurement_theta_min 2.9160
_cell_volume 2027.0(2)
_computing_cell_refinement 'CrysAlisPro 1.171.38.43f (Rigaku OD, 2015)'
_computing_data_collection 'CrysAlisPro 1.171.38.43f (Rigaku OD, 2015)'
_computing_data_reduction 'CrysAlisPro 1.171.38.43f (Rigaku OD, 2015)'
_computing_molecular_graphics 'Olex2 1.3-alpha (Dolomanov et al., 2009)'
_computing_publication_material 'Olex2 1.3-alpha (Dolomanov et al., 2009)'
_computing_structure_refinement 'SHELXL 2018/3 (Sheldrick, 2015)'
_computing_structure_solution 'SHELXT 2018/2 (Sheldrick, 2018)'
_diffrn_ambient_environment N~2~
_diffrn_ambient_temperature 100.00(10)
_diffrn_detector 'CCD plate'
_diffrn_detector_area_resol_mean 5.2684
_diffrn_detector_type AtlasS2
_diffrn_measured_fraction_theta_full 0.999
_diffrn_measured_fraction_theta_max 0.999
_diffrn_measurement_details
;
List of Runs (angles in degrees, time in seconds):

  # Type    Start    End  Width  t~exp~   \w     \q     \k     \f   Frames
#--------------------------------------------------------------------------
  1  \w    -50.00   4.00   1.00    5.00    --  -11.27  93.00 162.00   54
  2  \w     15.00  82.00   1.00    5.00    --   11.90  37.00 -30.00   67
  3  \w     -9.00  65.00   1.00    5.00    --   11.90  37.00  60.00   74
;
_diffrn_measurement_device 'four-circle diffractometer'
_diffrn_measurement_device_type 'SuperNova, Dual, Cu at zero, AtlasS2'
_diffrn_measurement_method '\w scans'
_diffrn_orient_matrix_type 'CrysAlisPro convention (1999,Acta A55,543-557)'
_diffrn_orient_matrix_UB_11 0.0090985000
_diffrn_orient_matrix_UB_12 0.0552750000
_diffrn_orient_matrix_UB_13 -0.0334925000
_diffrn_orient_matrix_UB_21 -0.0296823000
_diffrn_orient_matrix_UB_22 0.0257156000
_diffrn_orient_matrix_UB_23 0.0124805000
_diffrn_orient_matrix_UB_31 0.0124899000
_diffrn_orient_matrix_UB_32 0.0208049000
_diffrn_orient_matrix_UB_33 0.0738063000
_diffrn_radiation_monochromator mirror
_diffrn_radiation_probe x-ray
_diffrn_radiation_type 'Mo K\a'
_diffrn_radiation_wavelength 0.71073
_diffrn_reflns_av_R_equivalents 0.0259
_diffrn_reflns_av_unetI/netI 0.0339
_diffrn_reflns_Laue_measured_fraction_full 0.999
_diffrn_reflns_Laue_measured_fraction_max 0.999
_diffrn_reflns_limit_h_max 19
_diffrn_reflns_limit_h_min -25
_diffrn_reflns_limit_k_max 10
_diffrn_reflns_limit_k_min -13
_diffrn_reflns_limit_l_max 10
_diffrn_reflns_limit_l_min -9
_diffrn_reflns_number 8793
_diffrn_reflns_point_group_measured_fraction_full 0.999
_diffrn_reflns_point_group_measured_fraction_max 0.999
_diffrn_reflns_theta_full 24.997
_diffrn_reflns_theta_max 24.997
_diffrn_reflns_theta_min 2.084
_diffrn_source 'micro-focus sealed X-ray tube'
_diffrn_source_type 'SuperNova (Mo) X-ray Source'
_exptl_absorpt_coefficient_mu 0.084
_exptl_absorpt_correction_T_max 1.00000
_exptl_absorpt_correction_T_min 0.57105
_exptl_absorpt_correction_type multi-scan
_exptl_absorpt_process_details
;
CrysAlisPro 1.171.38.43f (Rigaku Oxford Diffraction, 2015)
Empirical absorption correction using spherical harmonics,
 implemented in SCALE3 ABSPACK scaling algorithm.
;
_exptl_crystal_colour colourless
_exptl_crystal_colour_primary colourless
_exptl_crystal_density_diffrn 1.339
_exptl_crystal_description block
_exptl_crystal_F_000 864
_exptl_crystal_size_max 0.14
_exptl_crystal_size_mid 0.12
_exptl_crystal_size_min 0.11
_refine_diff_density_max 0.173
_refine_diff_density_min -0.242
_refine_diff_density_rms 0.055
_refine_ls_extinction_method none
_refine_ls_goodness_of_fit_ref 1.050
_refine_ls_hydrogen_treatment constr
_refine_ls_matrix_type full
_refine_ls_number_parameters 280
_refine_ls_number_reflns 3580
_refine_ls_number_restraints 0
_refine_ls_restrained_S_all 1.050
_refine_ls_R_factor_all 0.0505
_refine_ls_R_factor_gt 0.0420
_refine_ls_shift/su_max 0.000
_refine_ls_shift/su_mean 0.000
_refine_ls_structure_factor_coef Fsqd
_refine_ls_weighting_details 'w=1/[\s^2^(Fo^2^)+(0.0475P)^2^+0.5763P] where P=(Fo^2^+2Fc^2^)/3'
_refine_ls_weighting_scheme calc
_refine_ls_wR_factor_gt 0.0975
_refine_ls_wR_factor_ref 0.1039
_reflns_Friedel_coverage 0.000
_reflns_number_gt 3048
_reflns_number_total 3580
_reflns_threshold_expression 'I > 2\s(I)'
_cod_data_source_file d3sc00980g2.cif
_cod_data_source_block 02-0816
_cod_depositor_comments 'Adding full bibliography for 1568877--1568878.cif.'
_cod_database_code 1568878
_shelx_shelxl_version_number 2018/3
_shelx_space_group_comment
;
The symmetry employed for this shelxl refinement is uniquely defined
by the following loop, which should always be used as a source of
symmetry information in preference to the above space-group names.
They are only intended as comments.
;
_reflns_odcompleteness_completeness 99.93
_reflns_odcompleteness_iscentric 1
_reflns_odcompleteness_theta 26.32
_olex2_refinement_description
;
1. Fixed Uiso
 At 1.2 times of:
  All C(H) groups, All C(H,H) groups
2.a Secondary CH2 refined with riding coordinates:
 C23(H23A,H23B), C24(H24A,H24B), C25(H25A,H25B), C26(H26A,H26B)
2.b Aromatic/amide H refined with riding coordinates:
 C2(H2), C3(H3), C4(H4), C5(H5), C6(H6), C8(H8), C9(H9), C10(H10), C11(H11),
 C12(H12), C14(H14), C15(H15), C17(H17), C18(H18), C20(H20), C21(H21)
;
_olex2_submission_special_instructions 'No special instructions were received'
_oxdiff_exptl_absorpt_empirical_details
;
Empirical correction (ABSPACK) includes:
- Absorption correction using spherical harmonics
- Frame scaling
- Detector area scaling
;
_oxdiff_exptl_absorpt_empirical_full_max 1.625
_oxdiff_exptl_absorpt_empirical_full_min 0.599

loop_
_space_group_symop_operation_xyz
'x, y, z'
'-x, y+1/2, -z+1/2'
'-x, -y, -z'
'x, -y-1/2, z-1/2'

loop_
_atom_site_label
_atom_site_type_symbol
_atom_site_fract_x
_atom_site_fract_y
_atom_site_fract_z
_atom_site_U_iso_or_equiv
_atom_site_adp_type
_atom_site_occupancy
_atom_site_site_symmetry_order
_atom_site_calc_flag
_atom_site_refinement_flags_posn
_atom_site_refinement_flags_adp
_atom_site_refinement_flags_occupancy
_atom_site_disorder_assembly
_atom_site_disorder_group
O1 O 0.73255(5) 0.57530(11) -0.00479(12) 0.0256(3) Uani 1 1 d . . . . .
N1 N 0.17763(6) 0.62573(12) 0.36735(14) 0.0188(3) Uani 1 1 d . . . . .
N2 N 0.47199(6) 0.55926(13) 0.27149(14) 0.0207(3) Uani 1 1 d . . . . .
N3 N 0.53212(6) 0.55558(12) 0.23193(14) 0.0205(3) Uani 1 1 d . . . . .
N4 N 0.61689(5) 0.63841(12) 0.11679(13) 0.0175(3) Uani 1 1 d . . . . .
C1 C 0.15177(7) 0.51065(14) 0.40088(16) 0.0169(3) Uani 1 1 d . . . . .
C2 C 0.10993(7) 0.50137(15) 0.51471(17) 0.0206(4) Uani 1 1 d . . . . .
H2 H 0.099111 0.570156 0.568514 0.025 Uiso 1 1 calc R U . . .
C3 C 0.08453(7) 0.39005(15) 0.54759(17) 0.0224(4) Uani 1 1 d . . . . .
H3 H 0.055616 0.384775 0.621428 0.027 Uiso 1 1 calc R U . . .
C4 C 0.10153(7) 0.28660(15) 0.47227(17) 0.0222(4) Uani 1 1 d . . . . .
H4 H 0.084907 0.211622 0.496507 0.027 Uiso 1 1 calc R U . . .
C5 C 0.14374(7) 0.29545(15) 0.35977(17) 0.0206(4) Uani 1 1 d . . . . .
H5 H 0.155907 0.225830 0.309665 0.025 Uiso 1 1 calc R U . . .
C6 C 0.16780(7) 0.40710(15) 0.32179(16) 0.0188(4) Uani 1 1 d . . . . .
H6 H 0.194668 0.412862 0.243422 0.023 Uiso 1 1 calc R U . . .
C7 C 0.13808(7) 0.73006(14) 0.36579(16) 0.0163(3) Uani 1 1 d . . . . .
C8 C 0.15989(7) 0.83842(14) 0.43253(16) 0.0183(3) Uani 1 1 d . . . . .
H8 H 0.201544 0.844356 0.474722 0.022 Uiso 1 1 calc R U . . .
C9 C 0.12011(7) 0.93795(15) 0.43687(16) 0.0203(4) Uani 1 1 d . . . . .
H9 H 0.135275 1.010476 0.480716 0.024 Uiso 1 1 calc R U . . .
C10 C 0.05771(7) 0.92931(16) 0.37584(17) 0.0220(4) Uani 1 1 d . . . . .
H10 H 0.030647 0.995194 0.381120 0.026 Uiso 1 1 calc R U . . .
C11 C 0.03602(7) 0.82234(16) 0.30720(17) 0.0222(4) Uani 1 1 d . . . . .
H11 H -0.005714 0.816553 0.265579 0.027 Uiso 1 1 calc R U . . .
C12 C 0.07587(7) 0.72382(15) 0.29989(17) 0.0203(4) Uani 1 1 d . . . . .
H12 H 0.061131 0.652966 0.250779 0.024 Uiso 1 1 calc R U . . .
C13 C 0.24192(7) 0.63504(14) 0.33916(16) 0.0162(3) Uani 1 1 d . . . . .
C14 C 0.26203(7) 0.72343(14) 0.24026(16) 0.0171(3) Uani 1 1 d . . . . .
H14 H 0.233164 0.779355 0.195379 0.020 Uiso 1 1 calc R U . . .
C15 C 0.32433(7) 0.72913(14) 0.20793(16) 0.0169(3) Uani 1 1 d . . . . .
H15 H 0.336449 0.788170 0.140030 0.020 Uiso 1 1 calc R U . . .
C16 C 0.36952(7) 0.64861(14) 0.27448(16) 0.0162(3) Uani 1 1 d . . . . .
C17 C 0.34933(7) 0.56121(14) 0.37541(16) 0.0178(3) Uani 1 1 d . . . . .
H17 H 0.378375 0.506229 0.421676 0.021 Uiso 1 1 calc R U . . .
C18 C 0.28704(7) 0.55478(14) 0.40791(16) 0.0175(3) Uani 1 1 d . . . . .
H18 H 0.274945 0.496235 0.476504 0.021 Uiso 1 1 calc R U . . .
C19 C 0.43560(7) 0.65505(14) 0.23439(16) 0.0164(3) Uani 1 1 d . . . . .
C20 C 0.45944(7) 0.75679(15) 0.16046(17) 0.0205(4) Uani 1 1 d . . . . .
H20 H 0.434730 0.825778 0.141539 0.025 Uiso 1 1 calc R U . . .
C21 C 0.51906(7) 0.75224(15) 0.11741(17) 0.0208(4) Uani 1 1 d . . . . .
H21 H 0.535900 0.816852 0.065793 0.025 Uiso 1 1 calc R U . . .
C22 C 0.55451(7) 0.64719(14) 0.15313(16) 0.0169(3) Uani 1 1 d . . . . .
C23 C 0.62970(7) 0.67360(16) -0.04063(17) 0.0219(4) Uani 1 1 d . . . . .
H23A H 0.609593 0.750822 -0.067006 0.026 Uiso 1 1 calc R U . . .
H23B H 0.612191 0.613248 -0.113740 0.026 Uiso 1 1 calc R U . . .
C24 C 0.69981(7) 0.68411(16) -0.05124(18) 0.0254(4) Uani 1 1 d . . . . .
H24A H 0.707537 0.703030 -0.156927 0.030 Uiso 1 1 calc R U . . .
H24B H 0.716222 0.750522 0.013862 0.030 Uiso 1 1 calc R U . . .
C25 C 0.72050(7) 0.54639(16) 0.14960(17) 0.0230(4) Uani 1 1 d . . . . .
H25A H 0.736022 0.611633 0.217806 0.028 Uiso 1 1 calc R U . . .
H25B H 0.743302 0.473051 0.181736 0.028 Uiso 1 1 calc R U . . .
C26 C 0.65112(7) 0.52772(15) 0.16476(18) 0.0214(4) Uani 1 1 d . . . . .
H26A H 0.635559 0.460247 0.100395 0.026 Uiso 1 1 calc R U . . .
H26B H 0.644540 0.508816 0.271166 0.026 Uiso 1 1 calc R U . . .

loop_
_atom_site_aniso_label
_atom_site_aniso_U_11
_atom_site_aniso_U_22
_atom_site_aniso_U_33
_atom_site_aniso_U_23
_atom_site_aniso_U_13
_atom_site_aniso_U_12
O1 0.0238(6) 0.0267(7) 0.0279(6) 0.0042(5) 0.0107(4) 0.0065(5)
N1 0.0147(6) 0.0151(7) 0.0270(7) 0.0002(6) 0.0039(5) 0.0002(5)
N2 0.0141(6) 0.0228(8) 0.0255(7) 0.0022(6) 0.0035(5) 0.0025(6)
N3 0.0157(7) 0.0215(8) 0.0247(7) 0.0032(6) 0.0035(5) 0.0020(6)
N4 0.0150(6) 0.0186(8) 0.0190(6) 0.0026(5) 0.0024(5) 0.0022(5)
C1 0.0148(7) 0.0177(9) 0.0179(7) 0.0010(6) -0.0010(5) -0.0003(6)
C2 0.0238(8) 0.0181(9) 0.0200(8) -0.0026(7) 0.0035(6) 0.0000(7)
C3 0.0225(8) 0.0231(10) 0.0224(8) 0.0014(7) 0.0068(6) -0.0024(7)
C4 0.0229(8) 0.0173(9) 0.0256(8) 0.0041(7) -0.0018(6) -0.0034(7)
C5 0.0197(8) 0.0188(9) 0.0225(8) -0.0042(7) -0.0033(6) 0.0025(7)
C6 0.0156(7) 0.0223(10) 0.0183(7) -0.0009(7) 0.0009(6) 0.0010(7)
C7 0.0159(7) 0.0171(9) 0.0165(7) 0.0023(6) 0.0043(5) 0.0005(6)
C8 0.0156(7) 0.0218(9) 0.0175(7) 0.0016(6) 0.0017(5) 0.0003(7)
C9 0.0261(8) 0.0177(9) 0.0175(8) 0.0010(6) 0.0048(6) 0.0009(7)
C10 0.0213(8) 0.0233(10) 0.0228(8) 0.0069(7) 0.0086(6) 0.0065(7)
C11 0.0134(7) 0.0285(10) 0.0250(8) 0.0068(7) 0.0029(6) 0.0003(7)
C12 0.0183(8) 0.0218(10) 0.0210(8) 0.0008(7) 0.0030(6) -0.0024(7)
C13 0.0153(7) 0.0171(9) 0.0164(7) -0.0047(6) 0.0018(5) -0.0003(6)
C14 0.0163(7) 0.0168(9) 0.0175(7) -0.0017(6) -0.0016(6) 0.0025(6)
C15 0.0188(8) 0.0153(9) 0.0165(7) -0.0001(6) 0.0013(6) -0.0019(6)
C16 0.0165(7) 0.0160(9) 0.0160(7) -0.0029(6) 0.0003(5) -0.0008(6)
C17 0.0180(8) 0.0159(9) 0.0190(8) -0.0015(6) -0.0012(6) 0.0036(6)
C18 0.0198(8) 0.0161(9) 0.0166(7) 0.0003(6) 0.0019(6) -0.0016(7)
C19 0.0162(7) 0.0157(9) 0.0168(7) -0.0034(6) -0.0010(5) 0.0003(7)
C20 0.0165(8) 0.0159(9) 0.0286(8) 0.0013(7) -0.0002(6) 0.0035(7)
C21 0.0179(8) 0.0190(9) 0.0254(8) 0.0029(7) 0.0018(6) -0.0018(7)
C22 0.0164(7) 0.0174(9) 0.0164(7) -0.0016(6) -0.0010(5) -0.0004(7)
C23 0.0225(8) 0.0230(10) 0.0203(8) 0.0031(7) 0.0030(6) 0.0021(7)
C24 0.0242(9) 0.0265(10) 0.0264(8) 0.0069(7) 0.0070(6) 0.0031(7)
C25 0.0220(8) 0.0226(10) 0.0249(8) 0.0049(7) 0.0053(6) 0.0058(7)
C26 0.0208(8) 0.0192(9) 0.0245(8) 0.0034(7) 0.0040(6) 0.0041(7)

loop_
_atom_type_symbol
_atom_type_description
_atom_type_scat_dispersion_real
_atom_type_scat_dispersion_imag
_atom_type_scat_source
C C 0.0033 0.0016 'International Tables Vol C Tables 4.2.6.8 and 6.1.1.4'
H H 0.0000 0.0000 'International Tables Vol C Tables 4.2.6.8 and 6.1.1.4'
N N 0.0061 0.0033 'International Tables Vol C Tables 4.2.6.8 and 6.1.1.4'
O O 0.0106 0.0060 'International Tables Vol C Tables 4.2.6.8 and 6.1.1.4'

loop_
_geom_angle_atom_site_label_1
_geom_angle_atom_site_label_2
_geom_angle_atom_site_label_3
_geom_angle
_geom_angle_site_symmetry_1
_geom_angle_site_symmetry_3
_geom_angle_publ_flag
C25 O1 C24 109.24(11) . . ?
C1 N1 C7 118.81(12) . . ?
C13 N1 C1 119.87(13) . . ?
C13 N1 C7 121.30(13) . . ?
C19 N2 N3 120.27(13) . . ?
C22 N3 N2 119.85(13) . . ?
C22 N4 C23 116.91(11) . . ?
C22 N4 C26 116.93(12) . . ?
C26 N4 C23 110.82(12) . . ?
C2 C1 N1 119.66(14) . . ?
C6 C1 N1 120.87(13) . . ?
C6 C1 C2 119.47(15) . . ?
C1 C2 H2 120.0 . . ?
C3 C2 C1 119.97(15) . . ?
C3 C2 H2 120.0 . . ?
C2 C3 H3 119.6 . . ?
C4 C3 C2 120.76(14) . . ?
C4 C3 H3 119.6 . . ?
C3 C4 H4 120.3 . . ?
C3 C4 C5 119.35(15) . . ?
C5 C4 H4 120.3 . . ?
C4 C5 H5 119.8 . . ?
C6 C5 C4 120.46(15) . . ?
C6 C5 H5 119.8 . . ?
C1 C6 H6 120.0 . . ?
C5 C6 C1 119.92(14) . . ?
C5 C6 H6 120.0 . . ?
C8 C7 N1 121.01(13) . . ?
C8 C7 C12 118.84(14) . . ?
C12 C7 N1 120.13(14) . . ?
C7 C8 H8 119.7 . . ?
C9 C8 C7 120.60(14) . . ?
C9 C8 H8 119.7 . . ?
C8 C9 H9 120.0 . . ?
C10 C9 C8 120.02(15) . . ?
C10 C9 H9 120.0 . . ?
C9 C10 H10 120.2 . . ?
C11 C10 C9 119.62(15) . . ?
C11 C10 H10 120.2 . . ?
C10 C11 H11 119.8 . . ?
C10 C11 C12 120.50(14) . . ?
C12 C11 H11 119.8 . . ?
C7 C12 H12 119.8 . . ?
C11 C12 C7 120.36(15) . . ?
C11 C12 H12 119.8 . . ?
C14 C13 N1 120.93(13) . . ?
C14 C13 C18 117.93(13) . . ?
C18 C13 N1 121.14(14) . . ?
C13 C14 H14 119.6 . . ?
C15 C14 C13 120.80(14) . . ?
C15 C14 H14 119.6 . . ?
C14 C15 H15 119.2 . . ?
C14 C15 C16 121.68(14) . . ?
C16 C15 H15 119.2 . . ?
C15 C16 C17 117.33(13) . . ?
C15 C16 C19 120.38(13) . . ?
C17 C16 C19 122.26(14) . . ?
C16 C17 H17 119.4 . . ?
C18 C17 C16 121.29(14) . . ?
C18 C17 H17 119.4 . . ?
C13 C18 H18 119.5 . . ?
C17 C18 C13 120.95(14) . . ?
C17 C18 H18 119.5 . . ?
N2 C19 C16 116.68(14) . . ?
N2 C19 C20 121.02(13) . . ?
C20 C19 C16 122.30(14) . . ?
C19 C20 H20 120.6 . . ?
C21 C20 C19 118.76(15) . . ?
C21 C20 H20 120.6 . . ?
C20 C21 H21 121.1 . . ?
C20 C21 C22 117.90(15) . . ?
C22 C21 H21 121.1 . . ?
N3 C22 N4 117.12(13) . . ?
N3 C22 C21 121.98(13) . . ?
N4 C22 C21 120.74(14) . . ?
N4 C23 H23A 109.6 . . ?
N4 C23 H23B 109.6 . . ?
N4 C23 C24 110.19(12) . . ?
H23A C23 H23B 108.1 . . ?
C24 C23 H23A 109.6 . . ?
C24 C23 H23B 109.6 . . ?
O1 C24 C23 112.26(14) . . ?
O1 C24 H24A 109.2 . . ?
O1 C24 H24B 109.2 . . ?
C23 C24 H24A 109.2 . . ?
C23 C24 H24B 109.2 . . ?
H24A C24 H24B 107.9 . . ?
O1 C25 H25A 109.2 . . ?
O1 C25 H25B 109.2 . . ?
O1 C25 C26 111.96(12) . . ?
H25A C25 H25B 107.9 . . ?
C26 C25 H25A 109.2 . . ?
C26 C25 H25B 109.2 . . ?
N4 C26 C25 109.14(13) . . ?
N4 C26 H26A 109.9 . . ?
N4 C26 H26B 109.9 . . ?
C25 C26 H26A 109.9 . . ?
C25 C26 H26B 109.9 . . ?
H26A C26 H26B 108.3 . . ?

loop_
_geom_bond_atom_site_label_1
_geom_bond_atom_site_label_2
_geom_bond_distance
_geom_bond_site_symmetry_2
_geom_bond_publ_flag
O1 C24 1.426(2) . ?
O1 C25 1.4242(18) . ?
N1 C1 1.422(2) . ?
N1 C7 1.423(2) . ?
N1 C13 1.4148(18) . ?
N2 N3 1.3551(16) . ?
N2 C19 1.331(2) . ?
N3 C22 1.331(2) . ?
N4 C22 1.3951(18) . ?
N4 C23 1.4705(18) . ?
N4 C26 1.461(2) . ?
C1 C2 1.393(2) . ?
C1 C6 1.390(2) . ?
C2 H2 0.9300 . ?
C2 C3 1.380(2) . ?
C3 H3 0.9300 . ?
C3 C4 1.378(2) . ?
C4 H4 0.9300 . ?
C4 C5 1.389(2) . ?
C5 H5 0.9300 . ?
C5 C6 1.383(2) . ?
C6 H6 0.9300 . ?
C7 C8 1.388(2) . ?
C7 C12 1.395(2) . ?
C8 H8 0.9300 . ?
C8 C9 1.388(2) . ?
C9 H9 0.9300 . ?
C9 C10 1.387(2) . ?
C10 H10 0.9300 . ?
C10 C11 1.381(2) . ?
C11 H11 0.9300 . ?
C11 C12 1.382(2) . ?
C12 H12 0.9300 . ?
C13 C14 1.391(2) . ?
C13 C18 1.398(2) . ?
C14 H14 0.9300 . ?
C14 C15 1.381(2) . ?
C15 H15 0.9300 . ?
C15 C16 1.394(2) . ?
C16 C17 1.396(2) . ?
C16 C19 1.480(2) . ?
C17 H17 0.9300 . ?
C17 C18 1.382(2) . ?
C18 H18 0.9300 . ?
C19 C20 1.409(2) . ?
C20 H20 0.9300 . ?
C20 C21 1.356(2) . ?
C21 H21 0.9300 . ?
C21 C22 1.400(2) . ?
C23 H23A 0.9700 . ?
C23 H23B 0.9700 . ?
C23 C24 1.507(2) . ?
C24 H24A 0.9700 . ?
C24 H24B 0.9700 . ?
C25 H25A 0.9700 . ?
C25 H25B 0.9700 . ?
C25 C26 1.508(2) . ?
C26 H26A 0.9700 . ?
C26 H26B 0.9700 . ?

loop_
_geom_torsion_atom_site_label_1
_geom_torsion_atom_site_label_2
_geom_torsion_atom_site_label_3
_geom_torsion_atom_site_label_4
_geom_torsion
_geom_torsion_site_symmetry_1
_geom_torsion_site_symmetry_2
_geom_torsion_site_symmetry_3
_geom_torsion_site_symmetry_4
_geom_torsion_publ_flag
O1 C25 C26 N4 -59.08(17) . . . . ?
N1 C1 C2 C3 179.84(13) . . . . ?
N1 C1 C6 C5 177.85(13) . . . . ?
N1 C7 C8 C9 -176.96(13) . . . . ?
N1 C7 C12 C11 175.66(13) . . . . ?
N1 C13 C14 C15 -177.28(13) . . . . ?
N1 C13 C18 C17 177.47(13) . . . . ?
N2 N3 C22 N4 179.57(12) . . . . ?
N2 N3 C22 C21 4.2(2) . . . . ?
N2 C19 C20 C21 4.7(2) . . . . ?
N3 N2 C19 C16 176.76(12) . . . . ?
N3 N2 C19 C20 -3.2(2) . . . . ?
N4 C23 C24 O1 55.78(18) . . . . ?
C1 N1 C7 C8 137.43(14) . . . . ?
C1 N1 C7 C12 -40.99(19) . . . . ?
C1 N1 C13 C14 149.41(14) . . . . ?
C1 N1 C13 C18 -29.7(2) . . . . ?
C1 C2 C3 C4 2.0(2) . . . . ?
C2 C1 C6 C5 -2.0(2) . . . . ?
C2 C3 C4 C5 -1.3(2) . . . . ?
C3 C4 C5 C6 -1.0(2) . . . . ?
C4 C5 C6 C1 2.7(2) . . . . ?
C6 C1 C2 C3 -0.3(2) . . . . ?
C7 N1 C1 C2 -39.48(19) . . . . ?
C7 N1 C1 C6 140.67(14) . . . . ?
C7 N1 C13 C14 -31.8(2) . . . . ?
C7 N1 C13 C18 149.15(14) . . . . ?
C7 C8 C9 C10 0.8(2) . . . . ?
C8 C7 C12 C11 -2.8(2) . . . . ?
C8 C9 C10 C11 -1.8(2) . . . . ?
C9 C10 C11 C12 0.4(2) . . . . ?
C10 C11 C12 C7 1.9(2) . . . . ?
C12 C7 C8 C9 1.5(2) . . . . ?
C13 N1 C1 C2 139.36(14) . . . . ?
C13 N1 C1 C6 -40.49(19) . . . . ?
C13 N1 C7 C8 -41.39(19) . . . . ?
C13 N1 C7 C12 140.19(14) . . . . ?
C13 C14 C15 C16 -1.1(2) . . . . ?
C14 C13 C18 C17 -1.6(2) . . . . ?
C14 C15 C16 C17 0.2(2) . . . . ?
C14 C15 C16 C19 178.43(13) . . . . ?
C15 C16 C17 C18 0.0(2) . . . . ?
C15 C16 C19 N2 -164.18(13) . . . . ?
C15 C16 C19 C20 15.7(2) . . . . ?
C16 C17 C18 C13 0.7(2) . . . . ?
C16 C19 C20 C21 -175.24(14) . . . . ?
C17 C16 C19 N2 14.0(2) . . . . ?
C17 C16 C19 C20 -166.08(14) . . . . ?
C18 C13 C14 C15 1.8(2) . . . . ?
C19 N2 N3 C22 -1.2(2) . . . . ?
C19 C16 C17 C18 -178.20(13) . . . . ?
C19 C20 C21 C22 -1.8(2) . . . . ?
C20 C21 C22 N3 -2.5(2) . . . . ?
C20 C21 C22 N4 -177.79(13) . . . . ?
C22 N4 C23 C24 168.23(14) . . . . ?
C22 N4 C26 C25 -167.00(12) . . . . ?
C23 N4 C22 N3 136.61(14) . . . . ?
C23 N4 C22 C21 -47.9(2) . . . . ?
C23 N4 C26 C25 55.57(16) . . . . ?
C24 O1 C25 C26 59.77(17) . . . . ?
C25 O1 C24 C23 -57.99(17) . . . . ?
C26 N4 C22 N3 1.77(19) . . . . ?
C26 N4 C22 C21 177.25(13) . . . . ?
C26 N4 C23 C24 -54.33(17) . . . . ?
